data_8103543
loop_
_publ_author_name
'Fischer, R.'
'Tillmanns, E.'

_publ_section_title
;
 Synthese und Kristallstruktur von zwei Bariumtitanplatinoxiden Ba (Ti,
 Pt) O3 und Ba4 (Ti, Pt)2 Pt O10
;
_journal_name_full 'Zeitschrift fuer Kristallographie (149,1979-)'
_journal_page_first 69
_journal_page_last 81
_journal_volume 157
_journal_year 1981
_chemical_formula_sum 'Ba O3 Pt0.12 Ti0.88'
_chemical_name_systematic 'Ba (Ti0.88 Pt0.12) O3'
_space_group_IT_number 194
_symmetry_space_group_name_Hall '-P 6c 2c'
_symmetry_space_group_name_H-M 'P 63/m m c'
_cell_angle_alpha 90
_cell_angle_beta 90
_cell_angle_gamma 120
_cell_formula_units_Z 6
_cell_length_a 5.723
_cell_length_b 5.723
_cell_length_c 14.023
_cell_volume 397.758
_citation_journal_id_ASTM ZEKRDZ
_cod_data_source_file Fischer_ZEKRDZ_1981_531.cif
_cod_data_source_block Ba1O3Pt0.12Ti0.88
_cod_original_cell_volume 397.7581
_cod_original_formula_sum 'Ba1 O3 Pt0.12 Ti0.88'
_cod_database_code 8103543

loop_
_symmetry_equiv_pos_as_xyz
x,y,z
x-y,x,z+1/2
-y,x-y,z
-x,-y,z+1/2
-x+y,-x,z
y,-x+y,z+1/2
-y,-x,-z+1/2
x-y,-y,-z
x,x-y,-z+1/2
y,x,-z
-x+y,y,-z+1/2
-x,-x+y,-z
-x,-y,-z
-x+y,-x,-z-1/2
y,-x+y,-z
x,y,-z-1/2
x-y,x,-z
-y,x-y,-z-1/2
y,x,z-1/2
-x+y,y,z
-x,-x+y,z-1/2
-y,-x,z
x-y,-y,z-1/2
x,x-y,z

loop_
_atom_site_label
_atom_site_type_symbol
_atom_site_fract_x
_atom_site_fract_y
_atom_site_fract_z
_atom_site_occupancy
_atom_site_U_iso_or_equiv
Ba1 Ba+2 0 0 0.25 1 0.0
O1 O-2 0.518 0.036 0.25 1 0.0
Pt1 Pt+4 0.3333 0.6667 0.84465 0.18 0.0
O2 O-2 0.835 0.67 0.0804 1 0.0
Ti1 Ti+4 0 0 0 1 0.0
Ti2 Ti+4 0.3333 0.6667 0.84465 0.82 0.0
Ba2 Ba+2 0.3333 0.6667 0.09602 1 0.0
